data_7003364
loop_
_publ_author_name
'Pugh, David'
'Boyle, Aimee'
'Danopoulos, Andreas A.'

_publ_section_title
;
 &#x2018;Pincer&#x2019; pyridine dicarbene complexes of nickel and
 their derivatives. Unusual ring opening of a coordinated
 imidazol-2-ylidene
;
_journal_issue 8
_journal_name_full 'Dalton Transactions'
_journal_page_first 1087
_journal_page_last 1094
_journal_paper_doi 10.1039/b715769j
_journal_year 2008
_chemical_formula_moiety 'C37 H45 Br N5 Ni, C F3 O3 S'
_chemical_formula_sum 'C38 H45 Br F3 N5 Ni O3 S'
_chemical_formula_weight 847.47
_chemical_name_systematic
;
?
;
_space_group_IT_number 2
_symmetry_cell_setting triclinic
_symmetry_Int_Tables_number 2
_symmetry_space_group_name_Hall '-P 1'
_symmetry_space_group_name_H-M 'P -1'
_atom_sites_solution_hydrogens geom
_atom_sites_solution_primary direct
_atom_sites_solution_secondary difmap
_audit_creation_method SHELXL-97
_cell_angle_alpha 101.802(2)
_cell_angle_beta 98.787(3)
_cell_angle_gamma 96.327(3)
_cell_formula_units_Z 2
_cell_length_a 8.6147(3)
_cell_length_b 14.2268(7)
_cell_length_c 16.2224(8)
_cell_measurement_reflns_used 8252
_cell_measurement_temperature 120(2)
_cell_measurement_theta_max 27.48
_cell_measurement_theta_min 2.91
_cell_volume 1902.67(15)
_computing_cell_refinement 'DENZO (Otwinowski & Minor, 1997) & COLLECT (Hooft, R.W.W., 1998)'
_computing_data_collection 'COLLECT (Hooft, R.W.W., 1998)'
_computing_data_reduction 'DENZO (Otwinowski & Minor, 1997) & COLLECT (Hooft, R.W.W., 1998)'
_computing_molecular_graphics 'ORTEP-III (Farrugia, 1997)'
_computing_publication_material 'PLATON (Spek, 2003), WinGX (Farrugia, 1999) and enCIFer (Allen et al., 2004).'
_computing_structure_refinement 'SHELXL-97 (Sheldrick, 1997)'
_computing_structure_solution 'SHELXS-97 (Sheldrick, 1997)'
_diffrn_ambient_temperature 120(2)
_diffrn_detector_area_resol_mean '4096x4096pixels / 62x62mm'
_diffrn_measured_fraction_theta_full 0.994
_diffrn_measured_fraction_theta_max 0.994
_diffrn_measurement_device_type 'Bruker-Nonius APEX II CCD camera on \k-goniostat'
_diffrn_measurement_method '\f & \w scans'
_diffrn_radiation_monochromator '10cm confocal mirrors'
_diffrn_radiation_source 'Bruker-Nonius FR591 rotating anode'
_diffrn_radiation_type MoK\a
_diffrn_radiation_wavelength 0.71073
_diffrn_reflns_av_R_equivalents 0.1479
_diffrn_reflns_av_sigmaI/netI 0.1539
_diffrn_reflns_limit_h_max 10
_diffrn_reflns_limit_h_min -10
_diffrn_reflns_limit_k_max 16
_diffrn_reflns_limit_k_min -16
_diffrn_reflns_limit_l_max 19
_diffrn_reflns_limit_l_min -19
_diffrn_reflns_number 27224
_diffrn_reflns_theta_full 25.02
_diffrn_reflns_theta_max 25.02
_diffrn_reflns_theta_min 2.95
_diffrn_standards_number 0
_exptl_absorpt_coefficient_mu 1.673
_exptl_absorpt_correction_T_max 0.9835
_exptl_absorpt_correction_T_min 0.5400
_exptl_absorpt_correction_type multi-scan
_exptl_absorpt_process_details 'SADABS 2007/2 (Sheldrick, G.M., 2007)'
_exptl_crystal_colour yellow
_exptl_crystal_density_diffrn 1.479
_exptl_crystal_density_method 'not measured'
_exptl_crystal_description needle
_exptl_crystal_F_000 876
_exptl_crystal_size_max 0.42
_exptl_crystal_size_mid 0.02
_exptl_crystal_size_min 0.01
_refine_diff_density_max 0.654
_refine_diff_density_min -0.664
_refine_diff_density_rms 0.163
_refine_ls_extinction_method none
_refine_ls_goodness_of_fit_ref 1.126
_refine_ls_hydrogen_treatment constr
_refine_ls_matrix_type full
_refine_ls_number_parameters 461
_refine_ls_number_reflns 6686
_refine_ls_number_restraints 0
_refine_ls_restrained_S_all 1.126
_refine_ls_R_factor_all 0.1853
_refine_ls_R_factor_gt 0.1050
_refine_ls_shift/su_max 0.007
_refine_ls_shift/su_mean 0.000
_refine_ls_structure_factor_coef Fsqd
_refine_ls_weighting_details 'calc w=1/[\s^2^(Fo^2^)+(0.0000P)^2^+25.1678P] where P=(Fo^2^+2Fc^2^)/3'
_refine_ls_weighting_scheme calc
_refine_ls_wR_factor_gt 0.1744
_refine_ls_wR_factor_ref 0.2085
_reflns_number_gt 4135
_reflns_number_total 6686
_reflns_threshold_expression I>2\s(I)
_cod_data_source_file b715769j.txt
_cod_data_source_block 3MeOTf
_cod_depositor_comments
;
The following automatic conversions were performed:
'_symmetry_cell_setting' value 'Triclinic' changed to 'triclinic'
according to '/home/saulius/struct/CIF-dictionaries/cif_core.dic'
dictionary named 'cif_core.dic' version 2.4.1 from 2010-06-29.

Automatic conversion script
Id: cif_fix_enum 1527 2010-12-29 10:47:43Z saulius 
;
_cod_original_sg_symbol_H-M P-1
_cod_database_code 7003364

loop_
_symmetry_equiv_pos_as_xyz
'x, y, z'
'-x, -y, -z'

loop_
_atom_site_label
_atom_site_type_symbol
_atom_site_fract_x
_atom_site_fract_y
_atom_site_fract_z
_atom_site_U_iso_or_equiv
_atom_site_adp_type
_atom_site_occupancy
_atom_site_symmetry_multiplicity
_atom_site_calc_flag
_atom_site_refinement_flags
_atom_site_disorder_assembly
_atom_site_disorder_group
C1 C 0.0305(11) 0.0344(7) 0.2558(6) 0.0182(15) Uani 1 1 d . . .
C2 C -0.1240(10) 0.0513(7) 0.2653(6) 0.0188(15) Uani 1 1 d . . .
C3 C -0.2404(10) 0.0119(7) 0.1956(6) 0.022(2) Uani 1 1 d . . .
H3 H -0.3464 0.0232 0.1981 0.027 Uiso 1 1 calc R . .
C4 C -0.2079(12) -0.0444(7) 0.1208(7) 0.027(2) Uani 1 1 d . . .
H4 H -0.2919 -0.0718 0.0739 0.032 Uiso 1 1 calc R . .
C5 C -0.0535(11) -0.0608(7) 0.1144(7) 0.026(2) Uani 1 1 d . . .
H5 H -0.0319 -0.0998 0.0637 0.031 Uiso 1 1 calc R . .
C6 C 0.0678(10) -0.0199(7) 0.1824(6) 0.0188(15) Uani 1 1 d . . .
C7 C -0.1593(11) 0.1147(7) 0.3457(7) 0.026(2) Uani 1 1 d . . .
H7 H -0.0722 0.1133 0.3937 0.031 Uiso 1 1 calc R . .
C8 C -0.3158(12) 0.0763(8) 0.3700(7) 0.033(3) Uani 1 1 d . . .
H8A H -0.4054 0.0883 0.3303 0.050 Uiso 1 1 calc R . .
H8B H -0.3205 0.1098 0.4285 0.050 Uiso 1 1 calc R . .
H8C H -0.3215 0.0065 0.3667 0.050 Uiso 1 1 calc R . .
C9 C -0.1563(13) 0.2199(9) 0.3393(8) 0.042(3) Uani 1 1 d . . .
H9A H -0.0530 0.2444 0.3275 0.063 Uiso 1 1 calc R . .
H9B H -0.1735 0.2590 0.3935 0.063 Uiso 1 1 calc R . .
H9C H -0.2405 0.2243 0.2928 0.063 Uiso 1 1 calc R . .
C10 C 0.2404(11) -0.0347(7) 0.1760(6) 0.021(2) Uani 1 1 d . . .
H10 H 0.3104 0.0221 0.2163 0.026 Uiso 1 1 calc R . .
C11 C 0.2765(12) -0.0343(8) 0.0860(6) 0.029(3) Uani 1 1 d . . .
H11A H 0.3914 -0.0295 0.0877 0.044 Uiso 1 1 calc R . .
H11B H 0.2380 0.0214 0.0669 0.044 Uiso 1 1 calc R . .
H11C H 0.2232 -0.0945 0.0459 0.044 Uiso 1 1 calc R . .
C12 C 0.2830(13) -0.1243(8) 0.2047(8) 0.039(3) Uani 1 1 d . . .
H12A H 0.2614 -0.1215 0.2626 0.058 Uiso 1 1 calc R . .
H12B H 0.3960 -0.1277 0.2046 0.058 Uiso 1 1 calc R . .
H12C H 0.2194 -0.1820 0.1654 0.058 Uiso 1 1 calc R . .
C13 C 0.2552(10) 0.1581(7) 0.3448(6) 0.0166(15) Uani 1 1 d . . .
C14 C 0.1841(10) 0.0291(7) 0.3975(6) 0.021(2) Uani 1 1 d . . .
H14 H 0.1289 -0.0312 0.4010 0.025 Uiso 1 1 calc R . .
C15 C 0.3016(11) 0.0845(7) 0.4567(6) 0.023(2) Uani 1 1 d . . .
H15 H 0.3457 0.0715 0.5098 0.027 Uiso 1 1 calc R . .
C16 C 0.4584(10) 0.2478(7) 0.4582(6) 0.016(2) Uani 1 1 d . . .
C17 C 0.5560(10) 0.2778(7) 0.5379(6) 0.021(2) Uani 1 1 d . . .
C18 C 0.6553(10) 0.3636(7) 0.5525(6) 0.021(2) Uani 1 1 d . . .
H18 H 0.7242 0.3844 0.6065 0.026 Uiso 1 1 calc R . .
C19 C 0.6634(10) 0.4230(7) 0.4941(6) 0.020(2) Uani 1 1 d . . .
C20 C 0.5615(10) 0.3858(7) 0.4155(6) 0.021(2) Uani 1 1 d . . .
C21 C 0.4367(10) 0.3726(7) 0.2722(6) 0.0166(15) Uani 1 1 d . . .
C22 C 0.6291(10) 0.5063(7) 0.3225(6) 0.017(2) Uani 1 1 d . . .
H22 H 0.7105 0.5533 0.3594 0.021 Uiso 1 1 calc R . .
C23 C 0.5691(11) 0.5041(7) 0.2415(6) 0.022(2) Uani 1 1 d . . .
H23 H 0.6000 0.5501 0.2099 0.027 Uiso 1 1 calc R . .
C24 C 0.3605(11) 0.3976(7) 0.1243(6) 0.0182(15) Uani 1 1 d . . .
C25 C 0.2165(10) 0.4320(7) 0.1119(6) 0.018(2) Uani 1 1 d . . .
C26 C 0.1286(11) 0.4046(7) 0.0278(6) 0.023(2) Uani 1 1 d . . .
H26 H 0.0282 0.4254 0.0159 0.028 Uiso 1 1 calc R . .
C27 C 0.1855(12) 0.3483(8) -0.0376(7) 0.030(3) Uani 1 1 d . . .
H27 H 0.1238 0.3299 -0.0936 0.035 Uiso 1 1 calc R . .
C28 C 0.3339(12) 0.3184(7) -0.0211(7) 0.029(2) Uani 1 1 d . . .
H28 H 0.3725 0.2804 -0.0668 0.034 Uiso 1 1 calc R . .
C29 C 0.4261(11) 0.3426(7) 0.0598(6) 0.021(2) Uani 1 1 d . . .
C30 C 0.1535(10) 0.4937(7) 0.1830(6) 0.020(2) Uani 1 1 d . . .
H30 H 0.2082 0.4828 0.2385 0.024 Uiso 1 1 calc R . .
C31 C -0.0255(11) 0.4678(8) 0.1782(7) 0.031(3) Uani 1 1 d . . .
H31A H -0.0826 0.4826 0.1264 0.046 Uiso 1 1 calc R . .
H31B H -0.0573 0.5058 0.2287 0.046 Uiso 1 1 calc R . .
H31C H -0.0510 0.3985 0.1762 0.046 Uiso 1 1 calc R . .
C32 C 0.1944(11) 0.6010(7) 0.1838(7) 0.029(3) Uani 1 1 d . . .
H32A H 0.3098 0.6179 0.1910 0.043 Uiso 1 1 calc R . .
H32B H 0.1560 0.6403 0.2314 0.043 Uiso 1 1 calc R . .
H32C H 0.1437 0.6136 0.1296 0.043 Uiso 1 1 calc R . .
C33 C 0.5866(11) 0.3057(8) 0.0792(6) 0.026(2) Uani 1 1 d . . .
H33 H 0.6487 0.3505 0.1326 0.032 Uiso 1 1 calc R . .
C34 C 0.5639(11) 0.2054(8) 0.0972(8) 0.036(3) Uani 1 1 d . . .
H34A H 0.4988 0.2052 0.1417 0.053 Uiso 1 1 calc R . .
H34B H 0.6676 0.1875 0.1168 0.053 Uiso 1 1 calc R . .
H34C H 0.5106 0.1585 0.0448 0.053 Uiso 1 1 calc R . .
C35 C 0.6831(13) 0.3116(10) 0.0074(7) 0.041(3) Uani 1 1 d . . .
H35A H 0.6324 0.2628 -0.0444 0.062 Uiso 1 1 calc R . .
H35B H 0.7913 0.2992 0.0257 0.062 Uiso 1 1 calc R . .
H35C H 0.6871 0.3764 -0.0047 0.062 Uiso 1 1 calc R . .
C36 C 0.5593(11) 0.2165(8) 0.6052(7) 0.026(2) Uani 1 1 d . . .
H36A H 0.5987 0.1558 0.5839 0.039 Uiso 1 1 calc R . .
H36B H 0.4517 0.2020 0.6165 0.039 Uiso 1 1 calc R . .
H36C H 0.6295 0.2526 0.6581 0.039 Uiso 1 1 calc R . .
C37 C 0.7775(12) 0.5142(8) 0.5148(7) 0.029(3) Uani 1 1 d . . .
H37A H 0.8253 0.5291 0.5757 0.044 Uiso 1 1 calc R . .
H37B H 0.7217 0.5674 0.5022 0.044 Uiso 1 1 calc R . .
H37C H 0.8610 0.5062 0.4802 0.044 Uiso 1 1 calc R . .
C38 C 0.1390(11) 0.2284(8) 0.6926(7) 0.029(3) Uani 1 1 d . . .
N1 N 0.1570(9) 0.0746(6) 0.3305(5) 0.0198(18) Uani 1 1 d . . .
N2 N 0.3462(8) 0.1651(6) 0.4249(5) 0.0193(18) Uani 1 1 d . . .
N3 N 0.4630(8) 0.3018(5) 0.3994(5) 0.0130(17) Uani 1 1 d . . .
N4 N 0.5481(8) 0.4253(6) 0.3424(5) 0.0184(18) Uani 1 1 d . . .
N5 N 0.4532(8) 0.4230(6) 0.2110(5) 0.0206(19) Uani 1 1 d . . .
O1 O 0.0115(7) 0.3608(5) 0.6333(4) 0.0292(17) Uani 1 1 d . . .
O2 O 0.1789(8) 0.2698(5) 0.5492(5) 0.0336(18) Uani 1 1 d . . .
O3 O -0.0813(8) 0.1930(5) 0.5605(5) 0.0339(19) Uani 1 1 d . . .
F1 F 0.1861(7) 0.1415(4) 0.6691(4) 0.0391(16) Uani 1 1 d . . .
F2 F 0.0376(7) 0.2180(5) 0.7448(4) 0.0398(16) Uani 1 1 d . . .
F3 F 0.2666(7) 0.2889(5) 0.7359(4) 0.0436(18) Uani 1 1 d . . .
S1 S 0.0507(3) 0.26732(18) 0.59724(16) 0.0230(6) Uani 1 1 d . . .
Ni1 Ni 0.32105(13) 0.26162(9) 0.29468(8) 0.0165(3) Uani 1 1 d . . .
Br1 Br 0.13901(12) 0.21840(8) 0.17144(7) 0.0274(3) Uani 1 1 d . . .

loop_
_atom_site_aniso_label
_atom_site_aniso_U_11
_atom_site_aniso_U_22
_atom_site_aniso_U_33
_atom_site_aniso_U_23
_atom_site_aniso_U_13
_atom_site_aniso_U_12
C1 0.030(4) 0.007(4) 0.016(4) 0.006(3) 0.004(3) -0.006(3)
C2 0.023(3) 0.014(4) 0.021(4) 0.008(3) 0.005(3) -0.001(3)
C3 0.014(4) 0.022(6) 0.034(6) 0.010(5) 0.005(4) 0.006(4)
C4 0.034(6) 0.015(6) 0.029(6) 0.004(5) 0.005(5) -0.011(4)
C5 0.029(5) 0.022(6) 0.025(6) 0.003(5) 0.007(4) 0.005(4)
C6 0.023(3) 0.014(4) 0.021(4) 0.008(3) 0.005(3) -0.001(3)
C7 0.018(5) 0.026(6) 0.031(6) 0.000(5) 0.001(4) 0.006(4)
C8 0.033(6) 0.023(6) 0.046(7) 0.005(5) 0.022(5) 0.003(5)
C9 0.035(6) 0.043(8) 0.046(8) 0.002(6) 0.015(6) 0.001(5)
C10 0.028(5) 0.024(6) 0.016(5) 0.005(4) 0.014(4) 0.005(4)
C11 0.032(6) 0.033(7) 0.023(6) 0.006(5) 0.009(5) 0.005(5)
C12 0.034(6) 0.038(7) 0.055(8) 0.026(6) 0.011(6) 0.016(5)
C13 0.018(3) 0.011(4) 0.022(4) 0.003(3) 0.008(3) 0.008(3)
C14 0.023(5) 0.023(6) 0.021(6) 0.008(5) 0.010(4) 0.002(4)
C15 0.024(5) 0.029(6) 0.015(6) 0.006(5) 0.000(4) 0.004(4)
C16 0.016(4) 0.019(6) 0.014(5) 0.010(4) -0.002(4) -0.003(4)
C17 0.017(5) 0.018(6) 0.029(6) 0.008(5) 0.010(4) 0.002(4)
C18 0.013(4) 0.030(6) 0.019(6) -0.001(5) 0.002(4) 0.007(4)
C19 0.012(4) 0.027(6) 0.019(6) 0.000(5) -0.001(4) 0.006(4)
C20 0.011(4) 0.027(6) 0.028(6) 0.011(5) 0.008(4) 0.006(4)
C21 0.018(3) 0.011(4) 0.022(4) 0.003(3) 0.008(3) 0.008(3)
C22 0.017(4) 0.018(6) 0.024(6) 0.016(4) 0.004(4) 0.003(4)
C23 0.026(5) 0.025(6) 0.013(6) 0.001(4) 0.004(4) -0.004(4)
C24 0.030(4) 0.007(4) 0.016(4) 0.006(3) 0.004(3) -0.006(3)
C25 0.018(5) 0.019(6) 0.023(6) 0.011(4) 0.009(4) -0.001(4)
C26 0.021(5) 0.020(6) 0.028(6) 0.006(5) 0.004(4) 0.002(4)
C27 0.037(6) 0.032(7) 0.018(6) 0.006(5) -0.004(5) 0.010(5)
C28 0.049(6) 0.013(6) 0.026(6) 0.008(5) 0.011(5) 0.001(5)
C29 0.031(5) 0.023(6) 0.016(6) 0.010(4) 0.009(4) 0.008(4)
C30 0.026(5) 0.020(6) 0.015(5) 0.008(4) -0.002(4) 0.005(4)
C31 0.025(5) 0.040(7) 0.031(7) 0.008(5) 0.016(5) 0.005(5)
C32 0.023(5) 0.030(7) 0.030(7) -0.002(5) 0.003(4) 0.006(4)
C33 0.028(5) 0.035(7) 0.013(6) -0.004(5) 0.004(4) 0.009(5)
C34 0.023(5) 0.037(7) 0.048(8) 0.001(6) 0.015(5) 0.015(5)
C35 0.034(6) 0.059(9) 0.030(7) 0.001(6) 0.014(5) 0.010(6)
C36 0.025(5) 0.026(6) 0.027(6) 0.009(5) 0.004(4) -0.003(4)
C37 0.031(5) 0.029(7) 0.023(6) 0.002(5) -0.005(5) 0.000(5)
C38 0.023(5) 0.023(6) 0.039(7) -0.001(5) 0.013(5) 0.002(4)
N1 0.025(4) 0.012(5) 0.023(5) 0.008(4) 0.003(4) 0.000(3)
N2 0.017(4) 0.026(5) 0.014(4) 0.003(4) 0.002(3) 0.003(3)
N3 0.017(4) 0.013(4) 0.008(4) -0.001(3) 0.004(3) 0.000(3)
N4 0.020(4) 0.019(5) 0.018(5) 0.005(4) 0.009(3) -0.001(3)
N5 0.016(4) 0.021(5) 0.023(5) 0.007(4) -0.003(3) 0.000(3)
O1 0.031(4) 0.024(4) 0.032(4) 0.002(3) 0.005(3) 0.008(3)
O2 0.036(4) 0.033(5) 0.040(5) 0.014(4) 0.023(3) 0.005(3)
O3 0.027(4) 0.034(5) 0.033(5) -0.001(4) 0.001(3) -0.009(3)
F1 0.046(4) 0.025(4) 0.052(4) 0.017(3) 0.012(3) 0.010(3)
F2 0.044(4) 0.052(4) 0.027(4) 0.013(3) 0.016(3) 0.003(3)
F3 0.038(4) 0.036(4) 0.049(4) 0.014(3) -0.013(3) -0.009(3)
S1 0.0242(12) 0.0203(15) 0.0233(15) 0.0019(11) 0.0061(10) 0.0005(10)
Ni1 0.0167(6) 0.0166(7) 0.0150(7) 0.0049(5) -0.0003(5) -0.0011(5)
Br1 0.0297(5) 0.0250(6) 0.0238(6) 0.0103(5) -0.0053(4) -0.0067(4)

loop_
_atom_type_symbol
_atom_type_description
_atom_type_scat_dispersion_real
_atom_type_scat_dispersion_imag
_atom_type_scat_source
C C 0.0033 0.0016 'International Tables Vol C Tables 4.2.6.8 and 6.1.1.4'
H H 0.0000 0.0000 'International Tables Vol C Tables 4.2.6.8 and 6.1.1.4'
N N 0.0061 0.0033 'International Tables Vol C Tables 4.2.6.8 and 6.1.1.4'
O O 0.0106 0.0060 'International Tables Vol C Tables 4.2.6.8 and 6.1.1.4'
F F 0.0171 0.0103 'International Tables Vol C Tables 4.2.6.8 and 6.1.1.4'
S S 0.1246 0.1234 'International Tables Vol C Tables 4.2.6.8 and 6.1.1.4'
Ni Ni 0.3393 1.1124 'International Tables Vol C Tables 4.2.6.8 and 6.1.1.4'
Br Br -0.2901 2.4595 'International Tables Vol C Tables 4.2.6.8 and 6.1.1.4'

loop_
_geom_angle_atom_site_label_1
_geom_angle_atom_site_label_2
_geom_angle_atom_site_label_3
_geom_angle
_geom_angle_site_symmetry_1
_geom_angle_site_symmetry_3
_geom_angle_publ_flag
C6 C1 C2 124.0(9) . . ?
C6 C1 N1 119.2(8) . . ?
C2 C1 N1 116.8(8) . . ?
C3 C2 C1 115.9(9) . . ?
C3 C2 C7 121.7(8) . . ?
C1 C2 C7 122.3(8) . . ?
C2 C3 C4 121.8(9) . . ?
C2 C3 H3 119.1 . . ?
C4 C3 H3 119.1 . . ?
C5 C4 C3 120.5(9) . . ?
C5 C4 H4 119.7 . . ?
C3 C4 H4 119.7 . . ?
C6 C5 C4 119.4(9) . . ?
C6 C5 H5 120.3 . . ?
C4 C5 H5 120.3 . . ?
C5 C6 C1 118.4(9) . . ?
C5 C6 C10 120.4(9) . . ?
C1 C6 C10 121.3(8) . . ?
C2 C7 C9 112.0(9) . . ?
C2 C7 C8 112.9(8) . . ?
C9 C7 C8 110.6(8) . . ?
C2 C7 H7 107.0 . . ?
C9 C7 H7 107.0 . . ?
C8 C7 H7 107.0 . . ?
C7 C8 H8A 109.5 . . ?
C7 C8 H8B 109.5 . . ?
H8A C8 H8B 109.5 . . ?
C7 C8 H8C 109.5 . . ?
H8A C8 H8C 109.5 . . ?
H8B C8 H8C 109.5 . . ?
C7 C9 H9A 109.5 . . ?
C7 C9 H9B 109.5 . . ?
H9A C9 H9B 109.5 . . ?
C7 C9 H9C 109.5 . . ?
H9A C9 H9C 109.5 . . ?
H9B C9 H9C 109.5 . . ?
C12 C10 C11 111.5(9) . . ?
C12 C10 C6 112.2(8) . . ?
C11 C10 C6 112.1(8) . . ?
C12 C10 H10 106.9 . . ?
C11 C10 H10 106.9 . . ?
C6 C10 H10 106.9 . . ?
C10 C11 H11A 109.5 . . ?
C10 C11 H11B 109.5 . . ?
H11A C11 H11B 109.5 . . ?
C10 C11 H11C 109.5 . . ?
H11A C11 H11C 109.5 . . ?
H11B C11 H11C 109.5 . . ?
C10 C12 H12A 109.5 . . ?
C10 C12 H12B 109.5 . . ?
H12A C12 H12B 109.5 . . ?
C10 C12 H12C 109.5 . . ?
H12A C12 H12C 109.5 . . ?
H12B C12 H12C 109.5 . . ?
N1 C13 N2 104.2(8) . . ?
N1 C13 Ni1 143.6(7) . . ?
N2 C13 Ni1 112.0(6) . . ?
C15 C14 N1 108.0(9) . . ?
C15 C14 H14 126.0 . . ?
N1 C14 H14 126.0 . . ?
C14 C15 N2 106.2(9) . . ?
C14 C15 H15 126.9 . . ?
N2 C15 H15 126.9 . . ?
N3 C16 C17 120.6(8) . . ?
N3 C16 N2 109.4(8) . . ?
C17 C16 N2 129.9(9) . . ?
C18 C17 C16 116.7(9) . . ?
C18 C17 C36 121.0(9) . . ?
C16 C17 C36 122.2(8) . . ?
C17 C18 C19 125.0(9) . . ?
C17 C18 H18 117.5 . . ?
C19 C18 H18 117.5 . . ?
C18 C19 C20 113.9(9) . . ?
C18 C19 C37 121.3(9) . . ?
C20 C19 C37 124.8(9) . . ?
N3 C20 C19 122.4(9) . . ?
N3 C20 N4 110.0(8) . . ?
C19 C20 N4 127.6(9) . . ?
N5 C21 N4 103.4(8) . . ?
N5 C21 Ni1 143.3(7) . . ?
N4 C21 Ni1 113.3(7) . . ?
C23 C22 N4 106.2(8) . . ?
C23 C22 H22 126.9 . . ?
N4 C22 H22 126.9 . . ?
C22 C23 N5 108.3(9) . . ?
C22 C23 H23 125.9 . . ?
N5 C23 H23 125.9 . . ?
C25 C24 C29 125.1(9) . . ?
C25 C24 N5 117.3(8) . . ?
C29 C24 N5 117.6(8) . . ?
C24 C25 C26 115.9(9) . . ?
C24 C25 C30 123.1(9) . . ?
C26 C25 C30 121.1(8) . . ?
C27 C26 C25 121.4(9) . . ?
C27 C26 H26 119.3 . . ?
C25 C26 H26 119.3 . . ?
C26 C27 C28 119.9(10) . . ?
C26 C27 H27 120.1 . . ?
C28 C27 H27 120.1 . . ?
C29 C28 C27 121.7(10) . . ?
C29 C28 H28 119.1 . . ?
C27 C28 H28 119.1 . . ?
C28 C29 C24 116.0(9) . . ?
C28 C29 C33 121.9(9) . . ?
C24 C29 C33 122.0(9) . . ?
C25 C30 C32 110.3(8) . . ?
C25 C30 C31 113.3(8) . . ?
C32 C30 C31 110.0(8) . . ?
C25 C30 H30 107.7 . . ?
C32 C30 H30 107.7 . . ?
C31 C30 H30 107.7 . . ?
C30 C31 H31A 109.5 . . ?
C30 C31 H31B 109.5 . . ?
H31A C31 H31B 109.5 . . ?
C30 C31 H31C 109.5 . . ?
H31A C31 H31C 109.5 . . ?
H31B C31 H31C 109.5 . . ?
C30 C32 H32A 109.5 . . ?
C30 C32 H32B 109.5 . . ?
H32A C32 H32B 109.5 . . ?
C30 C32 H32C 109.5 . . ?
H32A C32 H32C 109.5 . . ?
H32B C32 H32C 109.5 . . ?
C34 C33 C35 112.9(9) . . ?
C34 C33 C29 111.3(8) . . ?
C35 C33 C29 111.0(9) . . ?
C34 C33 H33 107.1 . . ?
C35 C33 H33 107.1 . . ?
C29 C33 H33 107.1 . . ?
C33 C34 H34A 109.5 . . ?
C33 C34 H34B 109.5 . . ?
H34A C34 H34B 109.5 . . ?
C33 C34 H34C 109.5 . . ?
H34A C34 H34C 109.5 . . ?
H34B C34 H34C 109.5 . . ?
C33 C35 H35A 109.5 . . ?
C33 C35 H35B 109.5 . . ?
H35A C35 H35B 109.5 . . ?
C33 C35 H35C 109.5 . . ?
H35A C35 H35C 109.5 . . ?
H35B C35 H35C 109.5 . . ?
C17 C36 H36A 109.5 . . ?
C17 C36 H36B 109.5 . . ?
H36A C36 H36B 109.5 . . ?
C17 C36 H36C 109.5 . . ?
H36A C36 H36C 109.5 . . ?
H36B C36 H36C 109.5 . . ?
C19 C37 H37A 109.5 . . ?
C19 C37 H37B 109.5 . . ?
H37A C37 H37B 109.5 . . ?
C19 C37 H37C 109.5 . . ?
H37A C37 H37C 109.5 . . ?
H37B C37 H37C 109.5 . . ?
F2 C38 F3 108.9(9) . . ?
F2 C38 F1 106.7(9) . . ?
F3 C38 F1 106.7(8) . . ?
F2 C38 S1 112.7(7) . . ?
F3 C38 S1 111.9(8) . . ?
F1 C38 S1 109.7(7) . . ?
C13 N1 C14 111.4(8) . . ?
C13 N1 C1 126.6(8) . . ?
C14 N1 C1 122.0(8) . . ?
C13 N2 C15 110.2(7) . . ?
C13 N2 C16 117.1(8) . . ?
C15 N2 C16 132.7(8) . . ?
C20 N3 C16 121.5(8) . . ?
C20 N3 Ni1 119.4(7) . . ?
C16 N3 Ni1 119.1(6) . . ?
C21 N4 C22 110.9(8) . . ?
C21 N4 C20 115.5(8) . . ?
C22 N4 C20 133.6(8) . . ?
C21 N5 C23 111.3(8) . . ?
C21 N5 C24 125.0(8) . . ?
C23 N5 C24 123.7(8) . . ?
O3 S1 O1 115.5(4) . . ?
O3 S1 O2 115.7(4) . . ?
O1 S1 O2 114.8(4) . . ?
O3 S1 C38 102.7(5) . . ?
O1 S1 C38 102.4(4) . . ?
O2 S1 C38 102.9(4) . . ?
N3 Ni1 C13 82.0(4) . . ?
N3 Ni1 C21 81.5(4) . . ?
C13 Ni1 C21 163.2(4) . . ?
N3 Ni1 Br1 176.6(2) . . ?
C13 Ni1 Br1 98.0(3) . . ?
C21 Ni1 Br1 98.6(3) . . ?

loop_
_geom_bond_atom_site_label_1
_geom_bond_atom_site_label_2
_geom_bond_distance
_geom_bond_site_symmetry_2
_geom_bond_publ_flag
C1 C6 1.384(13) . ?
C1 C2 1.404(13) . ?
C1 N1 1.469(11) . ?
C2 C3 1.367(13) . ?
C2 C7 1.520(14) . ?
C3 C4 1.395(14) . ?
C3 H3 0.9500 . ?
C4 C5 1.391(13) . ?
C4 H4 0.9500 . ?
C5 C6 1.377(13) . ?
C5 H5 0.9500 . ?
C6 C10 1.540(12) . ?
C7 C9 1.520(16) . ?
C7 C8 1.536(13) . ?
C7 H7 1.0000 . ?
C8 H8A 0.9800 . ?
C8 H8B 0.9800 . ?
C8 H8C 0.9800 . ?
C9 H9A 0.9800 . ?
C9 H9B 0.9800 . ?
C9 H9C 0.9800 . ?
C10 C12 1.507(14) . ?
C10 C11 1.540(13) . ?
C10 H10 1.0000 . ?
C11 H11A 0.9800 . ?
C11 H11B 0.9800 . ?
C11 H11C 0.9800 . ?
C12 H12A 0.9800 . ?
C12 H12B 0.9800 . ?
C12 H12C 0.9800 . ?
C13 N1 1.336(11) . ?
C13 N2 1.390(12) . ?
C13 Ni1 1.897(10) . ?
C14 C15 1.336(13) . ?
C14 N1 1.379(12) . ?
C14 H14 0.9500 . ?
C15 N2 1.390(13) . ?
C15 H15 0.9500 . ?
C16 N3 1.344(11) . ?
C16 C17 1.387(13) . ?
C16 N2 1.393(11) . ?
C17 C18 1.367(13) . ?
C17 C36 1.528(14) . ?
C18 C19 1.397(14) . ?
C18 H18 0.9500 . ?
C19 C20 1.399(13) . ?
C19 C37 1.484(13) . ?
C20 N3 1.341(12) . ?
C20 N4 1.407(12) . ?
C21 N5 1.354(12) . ?
C21 N4 1.392(11) . ?
C21 Ni1 1.901(9) . ?
C22 C23 1.328(13) . ?
C22 N4 1.401(12) . ?
C22 H22 0.9500 . ?
C23 N5 1.391(12) . ?
C23 H23 0.9500 . ?
C24 C25 1.384(13) . ?
C24 C29 1.404(13) . ?
C24 N5 1.460(12) . ?
C25 C26 1.409(13) . ?
C25 C30 1.510(13) . ?
C26 C27 1.380(14) . ?
C26 H26 0.9500 . ?
C27 C28 1.395(14) . ?
C27 H27 0.9500 . ?
C28 C29 1.382(14) . ?
C28 H28 0.9500 . ?
C29 C33 1.543(13) . ?
C30 C32 1.525(14) . ?
C30 C31 1.531(12) . ?
C30 H30 1.0000 . ?
C31 H31A 0.9800 . ?
C31 H31B 0.9800 . ?
C31 H31C 0.9800 . ?
C32 H32A 0.9800 . ?
C32 H32B 0.9800 . ?
C32 H32C 0.9800 . ?
C33 C34 1.512(15) . ?
C33 C35 1.541(14) . ?
C33 H33 1.0000 . ?
C34 H34A 0.9800 . ?
C34 H34B 0.9800 . ?
C34 H34C 0.9800 . ?
C35 H35A 0.9800 . ?
C35 H35B 0.9800 . ?
C35 H35C 0.9800 . ?
C36 H36A 0.9800 . ?
C36 H36B 0.9800 . ?
C36 H36C 0.9800 . ?
C37 H37A 0.9800 . ?
C37 H37B 0.9800 . ?
C37 H37C 0.9800 . ?
C38 F2 1.323(11) . ?
C38 F3 1.324(11) . ?
C38 F1 1.342(12) . ?
C38 S1 1.833(12) . ?
N3 Ni1 1.877(7) . ?
O1 S1 1.437(7) . ?
O2 S1 1.447(7) . ?
O3 S1 1.428(7) . ?
Ni1 Br1 2.2717(15) . ?

loop_
_geom_torsion_atom_site_label_1
_geom_torsion_atom_site_label_2
_geom_torsion_atom_site_label_3
_geom_torsion_atom_site_label_4
_geom_torsion
_geom_torsion_site_symmetry_1
_geom_torsion_site_symmetry_2
_geom_torsion_site_symmetry_3
_geom_torsion_site_symmetry_4
_geom_torsion_publ_flag
C6 C1 C2 C3 -1.4(14) . . . . ?
N1 C1 C2 C3 -178.9(8) . . . . ?
C6 C1 C2 C7 -177.6(10) . . . . ?
N1 C1 C2 C7 4.8(13) . . . . ?
C1 C2 C3 C4 2.2(15) . . . . ?
C7 C2 C3 C4 178.4(10) . . . . ?
C2 C3 C4 C5 -1.2(16) . . . . ?
C3 C4 C5 C6 -0.7(15) . . . . ?
C4 C5 C6 C1 1.5(15) . . . . ?
C4 C5 C6 C10 -178.3(9) . . . . ?
C2 C1 C6 C5 -0.5(15) . . . . ?
N1 C1 C6 C5 177.0(9) . . . . ?
C2 C1 C6 C10 179.4(9) . . . . ?
N1 C1 C6 C10 -3.1(14) . . . . ?
C3 C2 C7 C9 -84.7(11) . . . . ?
C1 C2 C7 C9 91.3(11) . . . . ?
C3 C2 C7 C8 40.9(14) . . . . ?
C1 C2 C7 C8 -143.1(9) . . . . ?
C5 C6 C10 C12 -89.3(12) . . . . ?
C1 C6 C10 C12 90.9(11) . . . . ?
C5 C6 C10 C11 37.1(13) . . . . ?
C1 C6 C10 C11 -142.7(10) . . . . ?
N1 C14 C15 N2 0.1(10) . . . . ?
N3 C16 C17 C18 -0.2(13) . . . . ?
N2 C16 C17 C18 -179.9(9) . . . . ?
N3 C16 C17 C36 -177.4(8) . . . . ?
N2 C16 C17 C36 3.0(16) . . . . ?
C16 C17 C18 C19 1.1(14) . . . . ?
C36 C17 C18 C19 178.3(9) . . . . ?
C17 C18 C19 C20 -1.7(13) . . . . ?
C17 C18 C19 C37 -178.7(9) . . . . ?
C18 C19 C20 N3 1.5(13) . . . . ?
C37 C19 C20 N3 178.4(9) . . . . ?
C18 C19 C20 N4 -176.2(8) . . . . ?
C37 C19 C20 N4 0.7(15) . . . . ?
N4 C22 C23 N5 -0.3(10) . . . . ?
C29 C24 C25 C26 3.0(14) . . . . ?
N5 C24 C25 C26 -178.9(8) . . . . ?
C29 C24 C25 C30 -177.9(9) . . . . ?
N5 C24 C25 C30 0.3(13) . . . . ?
C24 C25 C26 C27 -0.9(14) . . . . ?
C30 C25 C26 C27 179.9(10) . . . . ?
C25 C26 C27 C28 -0.9(16) . . . . ?
C26 C27 C28 C29 0.9(16) . . . . ?
C27 C28 C29 C24 1.0(15) . . . . ?
C27 C28 C29 C33 177.1(10) . . . . ?
C25 C24 C29 C28 -3.0(14) . . . . ?
N5 C24 C29 C28 178.8(8) . . . . ?
C25 C24 C29 C33 -179.1(9) . . . . ?
N5 C24 C29 C33 2.7(14) . . . . ?
C24 C25 C30 C32 95.9(11) . . . . ?
C26 C25 C30 C32 -85.0(10) . . . . ?
C24 C25 C30 C31 -140.2(9) . . . . ?
C26 C25 C30 C31 38.9(13) . . . . ?
C28 C29 C33 C34 -84.2(12) . . . . ?
C24 C29 C33 C34 91.6(11) . . . . ?
C28 C29 C33 C35 42.4(13) . . . . ?
C24 C29 C33 C35 -141.7(10) . . . . ?
N2 C13 N1 C14 -0.6(10) . . . . ?
Ni1 C13 N1 C14 173.8(9) . . . . ?
N2 C13 N1 C1 177.2(8) . . . . ?
Ni1 C13 N1 C1 -8.3(17) . . . . ?
C15 C14 N1 C13 0.4(11) . . . . ?
C15 C14 N1 C1 -177.6(8) . . . . ?
C6 C1 N1 C13 85.1(12) . . . . ?
C2 C1 N1 C13 -97.3(11) . . . . ?
C6 C1 N1 C14 -97.3(11) . . . . ?
C2 C1 N1 C14 80.4(11) . . . . ?
N1 C13 N2 C15 0.7(9) . . . . ?
Ni1 C13 N2 C15 -175.8(6) . . . . ?
N1 C13 N2 C16 -178.4(7) . . . . ?
Ni1 C13 N2 C16 5.1(9) . . . . ?
C14 C15 N2 C13 -0.5(10) . . . . ?
C14 C15 N2 C16 178.4(9) . . . . ?
N3 C16 N2 C13 -5.2(11) . . . . ?
C17 C16 N2 C13 174.5(9) . . . . ?
N3 C16 N2 C15 175.9(9) . . . . ?
C17 C16 N2 C15 -4.4(17) . . . . ?
C19 C20 N3 C16 -0.8(13) . . . . ?
N4 C20 N3 C16 177.3(8) . . . . ?
C19 C20 N3 Ni1 176.0(7) . . . . ?
N4 C20 N3 Ni1 -6.0(9) . . . . ?
C17 C16 N3 C20 0.1(13) . . . . ?
N2 C16 N3 C20 179.8(8) . . . . ?
C17 C16 N3 Ni1 -176.7(7) . . . . ?
N2 C16 N3 Ni1 3.0(10) . . . . ?
N5 C21 N4 C22 0.1(9) . . . . ?
Ni1 C21 N4 C22 -179.7(6) . . . . ?
N5 C21 N4 C20 -177.3(7) . . . . ?
Ni1 C21 N4 C20 2.8(9) . . . . ?
C23 C22 N4 C21 0.1(10) . . . . ?
C23 C22 N4 C20 176.9(9) . . . . ?
N3 C20 N4 C21 1.8(10) . . . . ?
C19 C20 N4 C21 179.7(9) . . . . ?
N3 C20 N4 C22 -174.9(9) . . . . ?
C19 C20 N4 C22 3.0(16) . . . . ?
N4 C21 N5 C23 -0.3(10) . . . . ?
Ni1 C21 N5 C23 179.4(9) . . . . ?
N4 C21 N5 C24 -179.4(8) . . . . ?
Ni1 C21 N5 C24 0.4(16) . . . . ?
C22 C23 N5 C21 0.4(11) . . . . ?
C22 C23 N5 C24 179.5(8) . . . . ?
C25 C24 N5 C21 86.6(11) . . . . ?
C29 C24 N5 C21 -95.1(11) . . . . ?
C25 C24 N5 C23 -92.4(11) . . . . ?
C29 C24 N5 C23 85.9(11) . . . . ?
F2 C38 S1 O3 -57.3(8) . . . . ?
F3 C38 S1 O3 179.5(7) . . . . ?
F1 C38 S1 O3 61.3(7) . . . . ?
F2 C38 S1 O1 62.8(8) . . . . ?
F3 C38 S1 O1 -60.4(8) . . . . ?
F1 C38 S1 O1 -178.5(6) . . . . ?
F2 C38 S1 O2 -177.8(7) . . . . ?
F3 C38 S1 O2 59.0(8) . . . . ?
F1 C38 S1 O2 -59.2(7) . . . . ?
C20 N3 Ni1 C13 -177.1(7) . . . . ?
C16 N3 Ni1 C13 -0.3(7) . . . . ?
C20 N3 Ni1 C21 6.2(7) . . . . ?
C16 N3 Ni1 C21 -177.0(7) . . . . ?
N1 C13 Ni1 N3 -176.7(11) . . . . ?
N2 C13 Ni1 N3 -2.6(6) . . . . ?
N1 C13 Ni1 C21 -165.4(11) . . . . ?
N2 C13 Ni1 C21 8.8(16) . . . . ?
N1 C13 Ni1 Br1 6.7(11) . . . . ?
N2 C13 Ni1 Br1 -179.1(5) . . . . ?
N5 C21 Ni1 N3 175.6(11) . . . . ?
N4 C21 Ni1 N3 -4.6(6) . . . . ?
N5 C21 Ni1 C13 164.3(11) . . . . ?
N4 C21 Ni1 C13 -16.0(16) . . . . ?
N5 C21 Ni1 Br1 -7.8(11) . . . . ?
N4 C21 Ni1 Br1 172.0(6) . . . . ?
